data_7201671
loop_
_publ_author_name
'Gonnade, Rajesh G.'
'Bhadbhade, Mohan M.'
'Shashidhar, Mysore S.'

_publ_section_title
;
 Crystal-to-crystal transformation amongst dimorphs of racemic
 2,6-di-O-(p-halo benzoyl)-myo-inositol 1,3,5-orthoformates that
 achieves halogen bonding contacts
;
_journal_issue 3
_journal_name_full CrystEngComm
_journal_page_first 288
_journal_paper_doi 10.1039/b712528c
_journal_volume 10
_journal_year 2008
_chemical_formula_moiety 'C21 H16 Cl2 O8'
_chemical_formula_sum 'C21 H16 Cl2 O8'
_chemical_formula_weight 467.24
_chemical_name_common '2,6-di-O-p-chlorobenzoyl-myo-inositol 1,3,5-orthoformate'
_chemical_name_systematic
;
2,6-di-O-p-chlorobenzoyl-myo-inositol 1,3,5-orthoformate
;
_space_group_IT_number 2
_symmetry_cell_setting triclinic
_symmetry_space_group_name_Hall '-P 1'
_symmetry_space_group_name_H-M 'P -1'
_atom_sites_solution_hydrogens geom
_atom_sites_solution_primary direct
_atom_sites_solution_secondary difmap
_audit_creation_method SHELXL-97
_cell_angle_alpha 80.140(7)
_cell_angle_beta 87.493(8)
_cell_angle_gamma 83.024(8)
_cell_formula_units_Z 2
_cell_length_a 6.815(3)
_cell_length_b 8.325(3)
_cell_length_c 17.887(7)
_cell_measurement_reflns_used 1345
_cell_measurement_temperature 297(2)
_cell_measurement_theta_max 19.9
_cell_measurement_theta_min 2.29
_cell_volume 992.2(7)
_computing_cell_refinement 'BRUKER SAINT'
_computing_data_collection 'BRUKER SMART'
_computing_data_reduction 'BRUKER SAINT'
_computing_molecular_graphics 'ORTEP-3 (Farrugia, 1997) and Mercury (Macrae et al., 2006)'
_computing_publication_material 'SHELXTL (Bruker, 2003), Platon (Spek, 2002)'
_computing_structure_refinement 'SHELXL-97 (Sheldrick, 1997)'
_computing_structure_solution 'SHELXS-97 (Sheldrick, 1990)'
_diffrn_ambient_temperature 297(2)
_diffrn_measured_fraction_theta_full 0.996
_diffrn_measured_fraction_theta_max 0.996
_diffrn_measurement_device 'Bruker Smart APEX'
_diffrn_measurement_device_type 'CCD Area Detector'
_diffrn_measurement_method 'Phi and Omega Scan'
_diffrn_radiation_monochromator graphite
_diffrn_radiation_source 'fine-focus sealed tube'
_diffrn_radiation_type MoK\a
_diffrn_radiation_wavelength 0.71073
_diffrn_reflns_av_R_equivalents 0.0384
_diffrn_reflns_av_sigmaI/netI 0.0521
_diffrn_reflns_limit_h_max 8
_diffrn_reflns_limit_h_min -8
_diffrn_reflns_limit_k_max 9
_diffrn_reflns_limit_k_min -9
_diffrn_reflns_limit_l_max 21
_diffrn_reflns_limit_l_min -21
_diffrn_reflns_number 9248
_diffrn_reflns_theta_full 25.00
_diffrn_reflns_theta_max 25.00
_diffrn_reflns_theta_min 2.31
_exptl_absorpt_coefficient_mu 0.377
_exptl_absorpt_correction_T_max 0.9829
_exptl_absorpt_correction_T_min 0.8042
_exptl_absorpt_correction_type multi-scan
_exptl_absorpt_process_details '(SADABS; Bruker, 2003)'
_exptl_crystal_colour colourless
_exptl_crystal_density_diffrn 1.564
_exptl_crystal_density_method 'not measured'
_exptl_crystal_description needle
_exptl_crystal_F_000 480
_exptl_crystal_size_max 0.61
_exptl_crystal_size_mid 0.08
_exptl_crystal_size_min 0.05
_refine_diff_density_max 0.412
_refine_diff_density_min -0.268
_refine_diff_density_rms 0.050
_refine_ls_extinction_method none
_refine_ls_goodness_of_fit_ref 1.047
_refine_ls_hydrogen_treatment refall
_refine_ls_matrix_type full
_refine_ls_number_parameters 344
_refine_ls_number_reflns 3463
_refine_ls_number_restraints 0
_refine_ls_restrained_S_all 1.047
_refine_ls_R_factor_all 0.0954
_refine_ls_R_factor_gt 0.0602
_refine_ls_shift/su_max 0.001
_refine_ls_shift/su_mean 0.000
_refine_ls_structure_factor_coef Fsqd
_refine_ls_weighting_details 'calc w=1/[\s^2^(Fo^2^)+(0.0607P)^2^+0.1235P] where P=(Fo^2^+2Fc^2^)/3'
_refine_ls_weighting_scheme calc
_refine_ls_wR_factor_gt 0.1212
_refine_ls_wR_factor_ref 0.1358
_reflns_number_gt 2322
_reflns_number_total 3463
_reflns_threshold_expression >2sigma(I)
_cod_data_source_file b712528c.txt
_cod_data_source_block FormI_2
_cod_depositor_comments
;
The following automatic conversions were performed:
'_symmetry_cell_setting' value 'Triclinic' changed to 'triclinic'
according to '/home/saulius/struct/CIF-dictionaries/cif_core.dic'
dictionary named 'cif_core.dic' version 2.4.1 from 2010-06-29.

Automatic conversion script
Id: cif_fix_enum 1527 2010-12-29 10:47:43Z saulius 
;
_cod_original_cell_volume 992.0(7)
_cod_original_sg_symbol_H-M P-1
_cod_database_code 7201671

loop_
_symmetry_equiv_pos_as_xyz
'x, y, z'
'-x, -y, -z'

loop_
_atom_site_label
_atom_site_type_symbol
_atom_site_fract_x
_atom_site_fract_y
_atom_site_fract_z
_atom_site_U_iso_or_equiv
_atom_site_adp_type
_atom_site_occupancy
_atom_site_symmetry_multiplicity
_atom_site_calc_flag
_atom_site_refinement_flags
_atom_site_disorder_assembly
_atom_site_disorder_group
Cl1 Cl -0.69234(16) 0.17066(16) 0.51027(6) 0.0901(4) Uani 1 1 d . . .
Cl2 Cl 1.06482(17) 0.88360(14) 0.65839(7) 0.0903(4) Uani 1 1 d . . .
O1 O -0.1230(3) 0.3500(3) 0.90011(12) 0.0438(6) Uani 1 1 d . . .
O2 O -0.0225(3) 0.2686(3) 0.75100(11) 0.0461(6) Uani 1 1 d . . .
O3 O 0.0632(3) 0.0983(3) 0.90322(12) 0.0455(6) Uani 1 1 d . . .
O4 O 0.5200(4) 0.2703(4) 0.84655(15) 0.0640(8) Uani 1 1 d . . .
O5 O 0.1180(3) 0.2641(3) 0.99019(11) 0.0484(6) Uani 1 1 d . . .
O6 O 0.2915(3) 0.5804(3) 0.84118(12) 0.0493(6) Uani 1 1 d . . .
O7 O 0.0834(4) 0.4406(3) 0.65095(13) 0.0662(7) Uani 1 1 d . . .
O8 O 0.3751(3) 0.7173(3) 0.93025(13) 0.0563(7) Uani 1 1 d . . .
C1 C 0.0130(5) 0.4330(4) 0.84678(18) 0.0400(8) Uani 1 1 d . . .
C2 C 0.1184(5) 0.3165(4) 0.79846(18) 0.0388(8) Uani 1 1 d . . .
C3 C 0.2102(5) 0.1665(4) 0.85084(19) 0.0425(8) Uani 1 1 d . . .
C4 C 0.3690(5) 0.2145(5) 0.8975(2) 0.0484(9) Uani 1 1 d . . .
C5 C 0.2677(5) 0.3429(4) 0.94231(19) 0.0443(8) Uani 1 1 d . . .
C6 C 0.1608(5) 0.4928(4) 0.89418(18) 0.0423(8) Uani 1 1 d . . .
C7 C -0.0215(5) 0.2143(4) 0.9462(2) 0.0460(9) Uani 1 1 d . . .
C8 C -0.0313(5) 0.3473(4) 0.67769(18) 0.0439(8) Uani 1 1 d . . .
C9 C -0.1958(5) 0.3023(4) 0.63714(18) 0.0414(8) Uani 1 1 d . . .
C10 C -0.2003(6) 0.3423(5) 0.5589(2) 0.0616(11) Uani 1 1 d . . .
C11 C -0.3526(6) 0.3027(6) 0.5197(2) 0.0703(13) Uani 1 1 d . . .
C12 C -0.4998(5) 0.2219(5) 0.5591(2) 0.0561(10) Uani 1 1 d . . .
C13 C -0.4994(6) 0.1841(5) 0.6356(2) 0.0553(10) Uani 1 1 d . . .
C14 C -0.3466(5) 0.2231(4) 0.6745(2) 0.0477(9) Uani 1 1 d . . .
C15 C 0.4003(5) 0.6823(4) 0.86797(19) 0.0412(8) Uani 1 1 d . . .
C16 C 0.5581(4) 0.7360(4) 0.81276(17) 0.0392(8) Uani 1 1 d . . .
C17 C 0.6937(5) 0.8281(4) 0.8355(2) 0.0453(8) Uani 1 1 d . . .
C18 C 0.8489(6) 0.8738(4) 0.7884(2) 0.0549(10) Uani 1 1 d . . .
C19 C 0.8677(5) 0.8275(4) 0.7184(2) 0.0539(9) Uani 1 1 d . . .
C20 C 0.7333(6) 0.7373(5) 0.6938(2) 0.0559(10) Uani 1 1 d . . .
C21 C 0.5796(5) 0.6915(5) 0.74173(19) 0.0479(9) Uani 1 1 d . . .
H1 H -0.064(4) 0.521(4) 0.8156(16) 0.039(8) Uiso 1 1 d . . .
H2 H 0.215(4) 0.365(3) 0.7671(15) 0.033(8) Uiso 1 1 d . . .
H3 H 0.260(4) 0.087(4) 0.8220(16) 0.037(8) Uiso 1 1 d . . .
H4 H 0.419(4) 0.123(4) 0.9337(17) 0.046(9) Uiso 1 1 d . . .
H5 H 0.355(5) 0.374(4) 0.9750(17) 0.047(9) Uiso 1 1 d . . .
H6 H 0.090(5) 0.565(4) 0.9275(18) 0.050(9) Uiso 1 1 d . . .
H7 H -0.107(4) 0.168(3) 0.9792(16) 0.034(8) Uiso 1 1 d . . .
H10 H -0.112(6) 0.396(5) 0.536(2) 0.075(14) Uiso 1 1 d . . .
H11 H -0.356(5) 0.320(4) 0.470(2) 0.067(11) Uiso 1 1 d . . .
H13 H -0.595(5) 0.125(4) 0.6610(19) 0.065(12) Uiso 1 1 d . . .
H14 H -0.347(4) 0.198(3) 0.7238(18) 0.039(9) Uiso 1 1 d . . .
H17 H 0.682(4) 0.860(3) 0.8809(17) 0.036(9) Uiso 1 1 d . . .
H18 H 0.941(6) 0.930(5) 0.803(2) 0.084(14) Uiso 1 1 d . . .
H20 H 0.740(5) 0.715(4) 0.648(2) 0.064(12) Uiso 1 1 d . . .
H21 H 0.496(4) 0.631(4) 0.7272(16) 0.041(9) Uiso 1 1 d . . .
H4A H 0.618(8) 0.290(6) 0.867(3) 0.12(2) Uiso 1 1 d . . .

loop_
_atom_site_aniso_label
_atom_site_aniso_U_11
_atom_site_aniso_U_22
_atom_site_aniso_U_33
_atom_site_aniso_U_23
_atom_site_aniso_U_13
_atom_site_aniso_U_12
Cl1 0.0779(8) 0.1306(11) 0.0710(7) -0.0242(7) -0.0288(6) -0.0285(7)
Cl2 0.0787(8) 0.0767(8) 0.1125(10) -0.0057(6) 0.0441(7) -0.0271(6)
O1 0.0327(12) 0.0455(14) 0.0529(13) -0.0052(11) 0.0019(10) -0.0096(10)
O2 0.0485(13) 0.0545(15) 0.0392(12) -0.0037(11) -0.0103(10) -0.0239(11)
O3 0.0478(13) 0.0380(13) 0.0519(14) -0.0072(11) -0.0015(11) -0.0107(11)
O4 0.0331(14) 0.100(2) 0.0624(17) -0.0212(15) 0.0024(13) -0.0141(14)
O5 0.0483(13) 0.0622(15) 0.0374(12) -0.0056(11) 0.0004(10) -0.0212(12)
O6 0.0553(14) 0.0557(15) 0.0449(13) -0.0139(11) 0.0044(11) -0.0319(12)
O7 0.0678(17) 0.0771(19) 0.0549(15) 0.0065(13) -0.0043(13) -0.0363(15)
O8 0.0540(15) 0.0701(17) 0.0559(15) -0.0308(13) 0.0094(12) -0.0263(13)
C1 0.0332(18) 0.040(2) 0.0467(19) -0.0029(16) -0.0028(15) -0.0107(16)
C2 0.0341(18) 0.044(2) 0.0416(19) -0.0085(16) -0.0061(15) -0.0148(16)
C3 0.0380(19) 0.046(2) 0.046(2) -0.0165(17) 0.0007(16) -0.0058(16)
C4 0.0351(19) 0.058(2) 0.051(2) -0.0039(19) -0.0038(17) -0.0064(17)
C5 0.0408(19) 0.057(2) 0.0382(18) -0.0068(17) -0.0027(16) -0.0203(18)
C6 0.0431(19) 0.047(2) 0.0422(19) -0.0133(17) 0.0058(16) -0.0196(17)
C7 0.042(2) 0.052(2) 0.046(2) -0.0068(18) 0.0012(17) -0.0171(18)
C8 0.045(2) 0.042(2) 0.044(2) -0.0073(16) 0.0013(16) -0.0043(17)
C9 0.0401(19) 0.043(2) 0.0412(19) -0.0059(15) -0.0063(15) -0.0036(15)
C10 0.060(3) 0.081(3) 0.044(2) 0.001(2) 0.0008(19) -0.021(2)
C11 0.072(3) 0.104(4) 0.036(2) -0.012(2) -0.012(2) -0.012(3)
C12 0.052(2) 0.068(3) 0.052(2) -0.0166(19) -0.0112(18) -0.006(2)
C13 0.049(2) 0.069(3) 0.050(2) -0.0056(19) -0.0096(18) -0.017(2)
C14 0.049(2) 0.058(2) 0.036(2) -0.0052(17) -0.0060(17) -0.0092(18)
C15 0.0405(19) 0.040(2) 0.046(2) -0.0106(16) -0.0066(16) -0.0085(15)
C16 0.0377(18) 0.0378(19) 0.0432(19) -0.0060(15) -0.0033(15) -0.0094(15)
C17 0.052(2) 0.039(2) 0.049(2) -0.0117(17) -0.0018(17) -0.0131(17)
C18 0.052(2) 0.045(2) 0.070(3) -0.0066(19) 0.002(2) -0.0217(19)
C19 0.050(2) 0.041(2) 0.066(2) 0.0044(18) 0.0114(18) -0.0088(17)
C20 0.065(3) 0.057(3) 0.043(2) 0.0007(19) 0.002(2) -0.010(2)
C21 0.048(2) 0.051(2) 0.047(2) -0.0067(17) -0.0068(17) -0.0159(18)

loop_
_atom_type_symbol
_atom_type_description
_atom_type_scat_dispersion_real
_atom_type_scat_dispersion_imag
_atom_type_scat_source
C C 0.0033 0.0016 'International Tables Vol C Tables 4.2.6.8 and 6.1.1.4'
H H 0.0000 0.0000 'International Tables Vol C Tables 4.2.6.8 and 6.1.1.4'
O O 0.0106 0.0060 'International Tables Vol C Tables 4.2.6.8 and 6.1.1.4'
Cl Cl 0.1484 0.1585 'International Tables Vol C Tables 4.2.6.8 and 6.1.1.4'

loop_
_geom_angle_atom_site_label_1
_geom_angle_atom_site_label_2
_geom_angle_atom_site_label_3
_geom_angle
_geom_angle_site_symmetry_1
_geom_angle_site_symmetry_3
_geom_angle_publ_flag
C7 O1 C1 110.4(2) . . ?
C8 O2 C2 116.9(2) . . ?
C7 O3 C3 110.3(3) . . ?
C4 O4 H4A 114(4) . . ?
C7 O5 C5 110.8(2) . . ?
C15 O6 C6 117.3(2) . . ?
O1 C1 C2 110.5(3) . . ?
O1 C1 C6 106.3(2) . . ?
C2 C1 C6 110.2(3) . . ?
O1 C1 H1 106.8(17) . . ?
C2 C1 H1 110.1(17) . . ?
C6 C1 H1 112.8(17) . . ?
O2 C2 C1 109.3(3) . . ?
O2 C2 C3 109.5(3) . . ?
C1 C2 C3 108.0(3) . . ?
O2 C2 H2 108.3(17) . . ?
C1 C2 H2 111.4(17) . . ?
C3 C2 H2 110.4(17) . . ?
O3 C3 C2 110.4(3) . . ?
O3 C3 C4 107.5(3) . . ?
C2 C3 C4 109.7(3) . . ?
O3 C3 H3 108.0(18) . . ?
C2 C3 H3 108.9(17) . . ?
C4 C3 H3 112.3(18) . . ?
O4 C4 C3 107.5(3) . . ?
O4 C4 C5 114.4(3) . . ?
C3 C4 C5 106.9(3) . . ?
O4 C4 H4 111.1(18) . . ?
C3 C4 H4 110.3(19) . . ?
C5 C4 H4 106.6(18) . . ?
O5 C5 C6 106.4(3) . . ?
O5 C5 C4 106.3(3) . . ?
C6 C5 C4 114.6(3) . . ?
O5 C5 H5 106.5(19) . . ?
C6 C5 H5 110.4(19) . . ?
C4 C5 H5 112.1(19) . . ?
O6 C6 C5 112.5(3) . . ?
O6 C6 C1 106.3(2) . . ?
C5 C6 C1 107.4(3) . . ?
O6 C6 H6 111.2(18) . . ?
C5 C6 H6 109.5(18) . . ?
C1 C6 H6 109.7(18) . . ?
O3 C7 O5 112.1(3) . . ?
O3 C7 O1 111.1(3) . . ?
O5 C7 O1 111.0(3) . . ?
O3 C7 H7 108.7(19) . . ?
O5 C7 H7 105.4(18) . . ?
O1 C7 H7 108.3(19) . . ?
O7 C8 O2 122.4(3) . . ?
O7 C8 C9 125.6(3) . . ?
O2 C8 C9 112.0(3) . . ?
C14 C9 C10 118.4(3) . . ?
C14 C9 C8 122.4(3) . . ?
C10 C9 C8 119.2(3) . . ?
C11 C10 C9 120.4(4) . . ?
C11 C10 H10 121(3) . . ?
C9 C10 H10 119(3) . . ?
C12 C11 C10 119.5(4) . . ?
C12 C11 H11 117(2) . . ?
C10 C11 H11 123(2) . . ?
C13 C12 C11 120.9(4) . . ?
C13 C12 Cl1 119.1(3) . . ?
C11 C12 Cl1 119.9(3) . . ?
C12 C13 C14 119.4(4) . . ?
C12 C13 H13 120(2) . . ?
C14 C13 H13 121(2) . . ?
C9 C14 C13 121.3(3) . . ?
C9 C14 H14 120(2) . . ?
C13 C14 H14 119(2) . . ?
O8 C15 O6 123.0(3) . . ?
O8 C15 C16 125.3(3) . . ?
O6 C15 C16 111.6(3) . . ?
C21 C16 C17 119.3(3) . . ?
C21 C16 C15 122.6(3) . . ?
C17 C16 C15 118.0(3) . . ?
C18 C17 C16 120.6(4) . . ?
C18 C17 H17 118(2) . . ?
C16 C17 H17 121(2) . . ?
C19 C18 C17 119.1(4) . . ?
C19 C18 H18 119(3) . . ?
C17 C18 H18 122(3) . . ?
C18 C19 C20 121.6(3) . . ?
C18 C19 Cl2 119.5(3) . . ?
C20 C19 Cl2 118.9(3) . . ?
C21 C20 C19 118.7(4) . . ?
C21 C20 H20 120(2) . . ?
C19 C20 H20 121(2) . . ?
C20 C21 C16 120.7(4) . . ?
C20 C21 H21 119(2) . . ?
C16 C21 H21 120(2) . . ?

loop_
_geom_bond_atom_site_label_1
_geom_bond_atom_site_label_2
_geom_bond_distance
_geom_bond_site_symmetry_2
_geom_bond_publ_flag
Cl1 C12 1.741(4) . ?
Cl2 C19 1.740(4) . ?
O1 C7 1.406(4) . ?
O1 C1 1.449(4) . ?
O2 C8 1.362(4) . ?
O2 C2 1.443(3) . ?
O3 C7 1.392(4) . ?
O3 C3 1.441(4) . ?
O4 C4 1.412(4) . ?
O4 H4A 0.82(5) . ?
O5 C7 1.402(4) . ?
O5 C5 1.448(4) . ?
O6 C15 1.350(4) . ?
O6 C6 1.439(4) . ?
O7 C8 1.197(4) . ?
O8 C15 1.199(4) . ?
C1 C2 1.506(4) . ?
C1 C6 1.524(4) . ?
C1 H1 0.96(3) . ?
C2 C3 1.513(4) . ?
C2 H2 0.93(3) . ?
C3 C4 1.525(5) . ?
C3 H3 0.93(3) . ?
C4 C5 1.526(5) . ?
C4 H4 0.95(3) . ?
C5 C6 1.515(5) . ?
C5 H5 0.94(3) . ?
C6 H6 0.99(3) . ?
C7 H7 0.88(3) . ?
C8 C9 1.479(4) . ?
C9 C14 1.375(5) . ?
C9 C10 1.383(5) . ?
C10 C11 1.380(5) . ?
C10 H10 0.85(4) . ?
C11 C12 1.376(5) . ?
C11 H11 0.88(3) . ?
C12 C13 1.351(5) . ?
C13 C14 1.378(5) . ?
C13 H13 0.92(4) . ?
C14 H14 0.87(3) . ?
C15 C16 1.485(4) . ?
C16 C21 1.380(5) . ?
C16 C17 1.386(4) . ?
C17 C18 1.373(5) . ?
C17 H17 0.89(3) . ?
C18 C19 1.368(5) . ?
C18 H18 0.90(4) . ?
C19 C20 1.383(5) . ?
C20 C21 1.372(5) . ?
C20 H20 0.88(4) . ?
C21 H21 0.88(3) . ?

loop_
_geom_hbond_atom_site_label_D
_geom_hbond_atom_site_label_H
_geom_hbond_atom_site_label_A
_geom_hbond_distance_DH
_geom_hbond_distance_HA
_geom_hbond_distance_DA
_geom_hbond_angle_DHA
_geom_hbond_site_symmetry_A
C20 H20 Cl1 0.88(4) 2.84(4) 3.615(4) 148(3) 2_566
C7 H7 O3 0.88(3) 2.78(3) 3.438(4) 132(2) 2_557
C18 H18 O3 0.90(4) 2.67(4) 3.476(5) 149(3) 1_665
C17 H17 O5 0.89(3) 2.71(3) 3.353(4) 130(2) 2_667
C14 H14 O4 0.87(3) 2.48(3) 3.245(5) 147(2) 1_455
C7 H7 O8 0.88(3) 2.59(3) 3.262(4) 134(2) 2_567
C6 H6 O5 0.99(3) 2.50(3) 3.484(4) 175(2) 2_567
C5 H5 O8 0.94(3) 2.52(3) 3.342(4) 147(2) 2_667
O4 H4A O1 0.82(5) 2.03(5) 2.844(3) 170(5) 1_655

loop_
_geom_torsion_atom_site_label_1
_geom_torsion_atom_site_label_2
_geom_torsion_atom_site_label_3
_geom_torsion_atom_site_label_4
_geom_torsion
_geom_torsion_site_symmetry_1
_geom_torsion_site_symmetry_2
_geom_torsion_site_symmetry_3
_geom_torsion_site_symmetry_4
_geom_torsion_publ_flag
C7 O1 C1 C2 58.0(3) . . . . ?
C7 O1 C1 C6 -61.6(3) . . . . ?
C8 O2 C2 C1 99.8(3) . . . . ?
C8 O2 C2 C3 -142.1(3) . . . . ?
O1 C1 C2 O2 66.0(3) . . . . ?
C6 C1 C2 O2 -176.8(2) . . . . ?
O1 C1 C2 C3 -53.0(3) . . . . ?
C6 C1 C2 C3 64.2(3) . . . . ?
C7 O3 C3 C2 -59.0(3) . . . . ?
C7 O3 C3 C4 60.7(3) . . . . ?
O2 C2 C3 O3 -65.4(3) . . . . ?
C1 C2 C3 O3 53.6(3) . . . . ?
O2 C2 C3 C4 176.3(3) . . . . ?
C1 C2 C3 C4 -64.8(3) . . . . ?
O3 C3 C4 O4 175.9(3) . . . . ?
C2 C3 C4 O4 -64.0(4) . . . . ?
O3 C3 C4 C5 -60.9(3) . . . . ?
C2 C3 C4 C5 59.3(4) . . . . ?
C7 O5 C5 C6 61.4(3) . . . . ?
C7 O5 C5 C4 -61.1(3) . . . . ?
O4 C4 C5 O5 179.4(3) . . . . ?
C3 C4 C5 O5 60.5(3) . . . . ?
O4 C4 C5 C6 62.3(4) . . . . ?
C3 C4 C5 C6 -56.6(4) . . . . ?
C15 O6 C6 C5 -80.3(4) . . . . ?
C15 O6 C6 C1 162.4(3) . . . . ?
O5 C5 C6 O6 -177.7(2) . . . . ?
C4 C5 C6 O6 -60.6(4) . . . . ?
O5 C5 C6 C1 -61.1(3) . . . . ?
C4 C5 C6 C1 56.0(4) . . . . ?
O1 C1 C6 O6 -178.0(2) . . . . ?
C2 C1 C6 O6 62.3(3) . . . . ?
O1 C1 C6 C5 61.4(3) . . . . ?
C2 C1 C6 C5 -58.3(3) . . . . ?
C3 O3 C7 O5 -61.5(3) . . . . ?
C3 O3 C7 O1 63.4(3) . . . . ?
C5 O5 C7 O3 62.3(4) . . . . ?
C5 O5 C7 O1 -62.6(3) . . . . ?
C1 O1 C7 O3 -62.8(3) . . . . ?
C1 O1 C7 O5 62.7(3) . . . . ?
C2 O2 C8 O7 6.9(5) . . . . ?
C2 O2 C8 C9 -173.4(3) . . . . ?
O7 C8 C9 C14 -165.7(3) . . . . ?
O2 C8 C9 C14 14.6(4) . . . . ?
O7 C8 C9 C10 13.6(5) . . . . ?
O2 C8 C9 C10 -166.1(3) . . . . ?
C14 C9 C10 C11 -0.3(6) . . . . ?
C8 C9 C10 C11 -179.6(4) . . . . ?
C9 C10 C11 C12 -0.4(7) . . . . ?
C10 C11 C12 C13 1.4(6) . . . . ?
C10 C11 C12 Cl1 -179.8(3) . . . . ?
C11 C12 C13 C14 -1.7(6) . . . . ?
Cl1 C12 C13 C14 179.5(3) . . . . ?
C10 C9 C14 C13 0.0(5) . . . . ?
C8 C9 C14 C13 179.3(3) . . . . ?
C12 C13 C14 C9 1.0(6) . . . . ?
C6 O6 C15 O8 -9.3(5) . . . . ?
C6 O6 C15 C16 167.6(3) . . . . ?
O8 C15 C16 C21 180.0(3) . . . . ?
O6 C15 C16 C21 3.2(4) . . . . ?
O8 C15 C16 C17 3.0(5) . . . . ?
O6 C15 C16 C17 -173.8(3) . . . . ?
C21 C16 C17 C18 -0.5(5) . . . . ?
C15 C16 C17 C18 176.5(3) . . . . ?
C16 C17 C18 C19 0.2(5) . . . . ?
C17 C18 C19 C20 0.6(6) . . . . ?
C17 C18 C19 Cl2 -179.6(3) . . . . ?
C18 C19 C20 C21 -1.0(6) . . . . ?
Cl2 C19 C20 C21 179.1(3) . . . . ?
C19 C20 C21 C16 0.7(5) . . . . ?
C17 C16 C21 C20 0.1(5) . . . . ?
C15 C16 C21 C20 -176.9(3) . . . . ?
